data_4106886
loop_
_publ_author_name
'Valeriu Mereacre'
'Amer Baniodeh'
'Christopher E. Anson'
'Annie K. Powell'

_publ_section_title
;
 Effect of Ligand Substitution on the Interaction Between Anisotropic
 Dy(III) Ions and57Fe Nuclei in Fe2Dy2 Coordination Clusters
;
_journal_name_full 'Journal of the American Chemical Society'
_journal_page_first 15335
_journal_page_last 15337
_journal_paper_doi 10.1021/ja206941e
_journal_volume 133
_journal_year 2011
_chemical_formula_moiety 'C78 H106 Dy2 Fe2 N2 O20, 2(C11 H14 O2), 3(C2 H3 N), (C H2 Cl2)'
_chemical_formula_sum 'C107 H145 Cl2 Dy2 Fe2 N5 O24'
_chemical_formula_weight 2392.88
_chemical_name_systematic
; 
 ? 
;
_space_group_IT_number 14
_symmetry_cell_setting monoclinic
_symmetry_space_group_name_Hall '-P 2ybc'
_symmetry_space_group_name_H-M 'P 1 21/c 1'
_atom_sites_solution_hydrogens geom
_atom_sites_solution_primary direct
_atom_sites_solution_secondary difmap
_audit_creation_method SHELXL-97
_cell_angle_alpha 90.00
_cell_angle_beta 96.466(1)
_cell_angle_gamma 90.00
_cell_formula_units_Z 2
_cell_length_a 18.1723(9)
_cell_length_b 11.6948(6)
_cell_length_c 26.4638(14)
_cell_measurement_reflns_used 12858
_cell_measurement_temperature 100(2)
_cell_measurement_theta_max 27.78
_cell_measurement_theta_min 2.26
_cell_volume 5588.3(5)
_computing_cell_refinement 'SMART-NT 5.6 (Bruker AXS Inc., 2005)'
_computing_data_collection 'SMART-NT 5.6 (Bruker AXS Inc., 2005)'
_computing_data_reduction 'SAINT+ 6.45 (Bruker AXS Inc., 2003)'
_computing_molecular_graphics 'Diamond 2.1 (Crystal Impact, 1998)'
_computing_publication_material 'SHELXTL 6.14 (BrukerAXS Inc., 2003)'
_computing_structure_refinement 'SHELXTL 6.14 (BrukerAXS Inc., 2003)'
_computing_structure_solution 'SHELXTL 6.14 (BrukerAXS Inc., 2003)'
_diffrn_ambient_temperature 100(2)
_diffrn_detector_area_resol_mean 8.333
_diffrn_measured_fraction_theta_full 0.998
_diffrn_measured_fraction_theta_max 0.908
_diffrn_measurement_device_type 'Bruker SMART Apex'
_diffrn_measurement_method 'CCD area detector'
_diffrn_radiation_monochromator graphite
_diffrn_radiation_source 'rotating anode'
_diffrn_radiation_type MoK\a
_diffrn_radiation_wavelength 0.71073
_diffrn_reflns_av_R_equivalents 0.0227
_diffrn_reflns_av_sigmaI/netI 0.0280
_diffrn_reflns_limit_h_max 22
_diffrn_reflns_limit_h_min -23
_diffrn_reflns_limit_k_max 15
_diffrn_reflns_limit_k_min 0
_diffrn_reflns_limit_l_max 34
_diffrn_reflns_limit_l_min 0
_diffrn_reflns_number 27522
_diffrn_reflns_theta_full 25.00
_diffrn_reflns_theta_max 28.07
_diffrn_reflns_theta_min 1.81
_exptl_absorpt_coefficient_mu 1.694
_exptl_absorpt_correction_T_max 0.902
_exptl_absorpt_correction_T_min 0.724
_exptl_absorpt_correction_type multi-scan
_exptl_absorpt_process_details 'SADABS 2.10 (Bruker AXS Inc., 2005)'
_exptl_crystal_colour yellow
_exptl_crystal_density_diffrn 1.422
_exptl_crystal_description needle
_exptl_crystal_F_000 2464
_exptl_crystal_size_max 0.28
_exptl_crystal_size_mid 0.07
_exptl_crystal_size_min 0.05
_platon_squeeze_details
;
;
_refine_diff_density_max 1.653
_refine_diff_density_min -0.949
_refine_diff_density_rms 0.098
_refine_ls_extinction_method none
_refine_ls_goodness_of_fit_ref 1.170
_refine_ls_hydrogen_treatment mixed
_refine_ls_matrix_type full
_refine_ls_number_parameters 635
_refine_ls_number_reflns 12356
_refine_ls_number_restraints 9
_refine_ls_restrained_S_all 1.170
_refine_ls_R_factor_all 0.0499
_refine_ls_R_factor_gt 0.0435
_refine_ls_shift/su_max 0.003
_refine_ls_shift/su_mean 0.000
_refine_ls_structure_factor_coef Fsqd
_refine_ls_weighting_details 'calc w=1/[\s^2^(Fo^2^)+(0.0392P)^2^+11.8117P] where P=(Fo^2^+2Fc^2^)/3'
_refine_ls_weighting_scheme calc
_refine_ls_wR_factor_gt 0.1001
_refine_ls_wR_factor_ref 0.1023
_reflns_number_gt 10940
_reflns_number_total 12356
_reflns_threshold_expression >2sigma(I)
_cod_data_source_file ja206941e_si_002_3.cif
_cod_data_source_block amtb16dys
_cod_original_sg_symbol_H-M 'P 21/c'
_cod_database_code 4106886

loop_
_symmetry_equiv_pos_as_xyz
'x, y, z'
'-x, y+1/2, -z+1/2'
'-x, -y, -z'
'x, -y-1/2, z-1/2'

loop_
_atom_site_label
_atom_site_type_symbol
_atom_site_fract_x
_atom_site_fract_y
_atom_site_fract_z
_atom_site_U_iso_or_equiv
_atom_site_adp_type
_atom_site_occupancy
_atom_site_symmetry_multiplicity
_atom_site_calc_flag
_atom_site_refinement_flags
_atom_site_disorder_assembly
_atom_site_disorder_group
Dy1 Dy 0.568674(9) 0.309895(14) 0.442941(7) 0.02291(6) Uani 1 1 d . . .
Fe1 Fe 0.50606(3) 0.58541(5) 0.45255(2) 0.02580(12) Uani 1 1 d . . .
O1 O 0.56694(14) 0.4697(2) 0.49944(10) 0.0249(5) Uani 1 1 d . . .
H1 H 0.603(2) 0.487(4) 0.5139(17) 0.030 Uiso 1 1 d . . .
N1 N 0.44664(17) 0.2208(3) 0.39798(13) 0.0310(7) Uani 1 1 d . . .
C1 C 0.4219(2) 0.3037(4) 0.35672(16) 0.0344(9) Uani 1 1 d . . .
H1A H 0.3715 0.2832 0.3413 0.041 Uiso 1 1 calc R . .
H1B H 0.4556 0.2993 0.3298 0.041 Uiso 1 1 calc R . .
C2 C 0.4216(2) 0.4258(4) 0.37728(16) 0.0316(8) Uani 1 1 d . . .
H2A H 0.4125 0.4801 0.3486 0.038 Uiso 1 1 calc R . .
H2B H 0.3810 0.4343 0.3990 0.038 Uiso 1 1 calc R . .
O2 O 0.49028(13) 0.4519(2) 0.40605(10) 0.0263(5) Uani 1 1 d . . .
C3 C 0.3900(2) 0.2092(4) 0.43424(17) 0.0345(9) Uani 1 1 d . . .
H3A H 0.3608 0.1387 0.4263 0.041 Uiso 1 1 calc R . .
H3B H 0.3556 0.2750 0.4301 0.041 Uiso 1 1 calc R . .
C4 C 0.4254(2) 0.2043(3) 0.48904(16) 0.0315(8) Uani 1 1 d . . .
H4A H 0.3872 0.2144 0.5125 0.038 Uiso 1 1 calc R . .
H4B H 0.4496 0.1292 0.4960 0.038 Uiso 1 1 calc R . .
O3 O 0.47843(13) 0.2928(2) 0.49634(10) 0.0275(6) Uani 1 1 d . . .
C5 C 0.4639(2) 0.1097(3) 0.37539(17) 0.0343(9) Uani 1 1 d . . .
H5A H 0.4940 0.1227 0.3470 0.041 Uiso 1 1 calc R . .
H5B H 0.4172 0.0719 0.3614 0.041 Uiso 1 1 calc R . .
C6 C 0.5059(2) 0.0321(3) 0.41466(18) 0.0365(10) Uani 1 1 d . . .
H6A H 0.4720 0.0013 0.4381 0.044 Uiso 1 1 calc R . .
H6B H 0.5279 -0.0329 0.3977 0.044 Uiso 1 1 calc R . .
O4 O 0.56357(15) 0.1001(2) 0.44251(12) 0.0347(7) Uani 1 1 d . . .
H4 H 0.602(3) 0.060(4) 0.4436(18) 0.042 Uiso 1 1 d . . .
O5 O 0.59660(14) 0.6302(2) 0.42091(11) 0.0309(6) Uani 1 1 d . . .
O6 O 0.65256(14) 0.4591(2) 0.42018(10) 0.0293(6) Uani 1 1 d . . .
C7 C 0.6510(2) 0.5648(3) 0.41476(14) 0.0274(8) Uani 1 1 d . . .
C8 C 0.7199(2) 0.6236(3) 0.40100(15) 0.0272(8) Uani 1 1 d . . .
C9 C 0.7213(2) 0.7403(4) 0.39211(18) 0.0381(10) Uani 1 1 d . . .
H9A H 0.6772 0.7838 0.3925 0.046 Uiso 1 1 calc R . .
C10 C 0.7863(2) 0.7943(3) 0.38259(17) 0.0345(9) Uani 1 1 d . . .
H10A H 0.7856 0.8743 0.3761 0.041 Uiso 1 1 calc R . .
C11 C 0.8522(2) 0.7346(3) 0.38226(14) 0.0271(8) Uani 1 1 d . . .
C12 C 0.8496(2) 0.6167(3) 0.39037(16) 0.0320(9) Uani 1 1 d . . .
H12A H 0.8936 0.5730 0.3900 0.038 Uiso 1 1 calc R . .
C13 C 0.7847(2) 0.5617(3) 0.39897(15) 0.0318(9) Uani 1 1 d . . .
H13A H 0.7844 0.4811 0.4035 0.038 Uiso 1 1 calc R . .
C14 C 0.9257(2) 0.7915(3) 0.37355(15) 0.0290(8) Uani 1 1 d . . .
C15 C 0.9174(2) 0.9223(3) 0.36956(16) 0.0327(9) Uani 1 1 d . . .
H15A H 0.8801 0.9414 0.3411 0.049 Uiso 1 1 calc R . .
H15B H 0.9650 0.9564 0.3638 0.049 Uiso 1 1 calc R . .
H15C H 0.9017 0.9523 0.4012 0.049 Uiso 1 1 calc R . .
C16 C 0.9851(3) 0.7647(4) 0.41792(19) 0.0467(11) Uani 1 1 d . . .
H16A H 0.9915 0.6817 0.4211 0.070 Uiso 1 1 calc R . .
H16B H 0.9696 0.7954 0.4495 0.070 Uiso 1 1 calc R . .
H16C H 1.0321 0.7999 0.4115 0.070 Uiso 1 1 calc R . .
C17 C 0.9513(3) 0.7468(4) 0.32396(19) 0.0438(11) Uani 1 1 d . . .
H17A H 0.9136 0.7641 0.2955 0.066 Uiso 1 1 calc R . .
H17B H 0.9587 0.6639 0.3264 0.066 Uiso 1 1 calc R . .
H17C H 0.9980 0.7839 0.3182 0.066 Uiso 1 1 calc R . .
O7 O 0.42676(15) 0.6795(2) 0.41379(11) 0.0310(6) Uani 1 1 d . . .
O8 O 0.36556(14) 0.7465(2) 0.47755(10) 0.0267(5) Uani 1 1 d . . .
C18 C 0.37918(19) 0.7442(3) 0.43187(15) 0.0261(8) Uani 1 1 d . . .
C19 C 0.3352(2) 0.8215(3) 0.39431(15) 0.0272(8) Uani 1 1 d . . .
C20 C 0.2779(2) 0.8870(3) 0.40926(14) 0.0312(8) Uani 1 1 d . . .
H20A H 0.2683 0.8857 0.4438 0.037 Uiso 1 1 calc R . .
C21 C 0.2345(2) 0.9543(4) 0.37459(16) 0.0367(9) Uani 1 1 d . . .
H21A H 0.1960 0.9993 0.3858 0.044 Uiso 1 1 calc R . .
C22 C 0.2465(2) 0.9569(3) 0.32334(15) 0.0299(8) Uani 1 1 d . A .
C23 C 0.3055(2) 0.8928(4) 0.30950(16) 0.0378(10) Uani 1 1 d . . .
H23A H 0.3160 0.8947 0.2751 0.045 Uiso 1 1 calc R . .
C24 C 0.3491(2) 0.8266(4) 0.34385(16) 0.0342(9) Uani 1 1 d . . .
H24A H 0.3889 0.7841 0.3330 0.041 Uiso 1 1 calc R . .
C25 C 0.1973(2) 1.0274(4) 0.28407(16) 0.0400(10) Uani 1 1 d DU . .
C26A C 0.2450(4) 1.1109(7) 0.2561(3) 0.0525(18) Uani 0.66 1 d PDU A 1
H26A H 0.2705 1.1644 0.2807 0.079 Uiso 0.66 1 calc PR A 1
H26B H 0.2131 1.1536 0.2304 0.079 Uiso 0.66 1 calc PR A 1
H26C H 0.2818 1.0675 0.2396 0.079 Uiso 0.66 1 calc PR A 1
C27A C 0.1377(5) 1.0964(8) 0.3060(3) 0.058(2) Uani 0.66 1 d PDU A 1
H27A H 0.1608 1.1482 0.3322 0.087 Uiso 0.66 1 calc PR A 1
H27B H 0.1038 1.0446 0.3209 0.087 Uiso 0.66 1 calc PR A 1
H27C H 0.1101 1.1412 0.2788 0.087 Uiso 0.66 1 calc PR A 1
C28A C 0.1587(5) 0.9468(6) 0.2426(3) 0.057(2) Uani 0.66 1 d PDU A 1
H28A H 0.1278 0.8916 0.2584 0.085 Uiso 0.66 1 calc PR A 1
H28B H 0.1964 0.9058 0.2260 0.085 Uiso 0.66 1 calc PR A 1
H28C H 0.1278 0.9920 0.2173 0.085 Uiso 0.66 1 calc PR A 1
C26B C 0.2022(10) 1.1498(15) 0.3035(7) 0.059(4) Uiso 0.34 1 d P A 2
H26D H 0.2374 1.1536 0.3343 0.089 Uiso 0.34 1 calc PR A 2
H26E H 0.1533 1.1750 0.3112 0.089 Uiso 0.34 1 calc PR A 2
H26F H 0.2192 1.1996 0.2774 0.089 Uiso 0.34 1 calc PR A 2
C27B C 0.1153(8) 0.9881(14) 0.2879(6) 0.050(3) Uiso 0.34 1 d P A 2
H27D H 0.0976 1.0223 0.3180 0.074 Uiso 0.34 1 calc PR A 2
H27E H 0.1137 0.9046 0.2905 0.074 Uiso 0.34 1 calc PR A 2
H27F H 0.0837 1.0128 0.2574 0.074 Uiso 0.34 1 calc PR A 2
C28B C 0.2137(11) 1.0114(17) 0.2327(7) 0.069(5) Uiso 0.34 1 d P A 2
H28D H 0.2542 1.0623 0.2260 0.103 Uiso 0.34 1 calc PR A 2
H28E H 0.1696 1.0290 0.2091 0.103 Uiso 0.34 1 calc PR A 2
H28F H 0.2283 0.9318 0.2280 0.103 Uiso 0.34 1 calc PR A 2
O9 O 0.68704(14) 0.2292(2) 0.41518(9) 0.0252(5) Uani 1 1 d . . .
O10 O 0.59399(14) 0.2687(2) 0.35679(10) 0.0314(6) Uani 1 1 d . . .
C29 C 0.6586(2) 0.2325(3) 0.36863(15) 0.0271(8) Uani 1 1 d . . .
C30 C 0.7027(2) 0.1898(3) 0.32776(14) 0.0267(7) Uani 1 1 d . . .
C31 C 0.7789(2) 0.1839(3) 0.33529(15) 0.0305(8) Uani 1 1 d . . .
H31A H 0.8046 0.2076 0.3668 0.037 Uiso 1 1 calc R . .
C32 C 0.8183(2) 0.1436(4) 0.29704(15) 0.0309(8) Uani 1 1 d . . .
H32A H 0.8708 0.1415 0.3028 0.037 Uiso 1 1 calc R . .
C33 C 0.7836(2) 0.1063(3) 0.25076(14) 0.0302(8) Uani 1 1 d . . .
C34 C 0.7058(2) 0.1145(5) 0.24366(17) 0.0448(11) Uani 1 1 d . . .
H34A H 0.6799 0.0902 0.2123 0.054 Uiso 1 1 calc R . .
C35 C 0.6663(2) 0.1571(4) 0.28107(16) 0.0403(10) Uani 1 1 d . . .
H35A H 0.6140 0.1641 0.2748 0.048 Uiso 1 1 calc R . .
C36 C 0.8262(2) 0.0570(4) 0.20845(16) 0.0350(9) Uani 1 1 d . . .
C37 C 0.8198(4) 0.1374(5) 0.16344(19) 0.0674(18) Uani 1 1 d . . .
H37A H 0.7674 0.1485 0.1510 0.101 Uiso 1 1 calc R . .
H37B H 0.8457 0.1047 0.1363 0.101 Uiso 1 1 calc R . .
H37C H 0.8420 0.2113 0.1739 0.101 Uiso 1 1 calc R . .
C38 C 0.7961(3) -0.0622(5) 0.1937(3) 0.0697(18) Uani 1 1 d . . .
H38A H 0.7429 -0.0571 0.1826 0.105 Uiso 1 1 calc R . .
H38B H 0.8043 -0.1132 0.2232 0.105 Uiso 1 1 calc R . .
H38C H 0.8218 -0.0926 0.1660 0.105 Uiso 1 1 calc R . .
C39 C 0.9099(3) 0.0459(5) 0.22566(19) 0.0523(13) Uani 1 1 d . . .
H39A H 0.9303 0.1213 0.2354 0.078 Uiso 1 1 calc R . .
H39B H 0.9349 0.0152 0.1977 0.078 Uiso 1 1 calc R . .
H39C H 0.9176 -0.0060 0.2549 0.078 Uiso 1 1 calc R . .
O11 O 0.69393(14) -0.0272(2) 0.46601(11) 0.0312(6) Uani 1 1 d . . .
O12 O 0.78578(15) 0.0970(2) 0.45824(11) 0.0289(6) Uani 1 1 d . . .
H12 H 0.757(3) 0.136(4) 0.4423(17) 0.035 Uiso 1 1 d . . .
C41 C 0.7590(2) 0.0007(3) 0.47410(14) 0.0254(8) Uani 1 1 d . . .
C42 C 0.81565(19) -0.0725(3) 0.50361(14) 0.0240(7) Uani 1 1 d . . .
C43 C 0.8873(2) -0.0324(3) 0.51879(14) 0.0276(8) Uani 1 1 d . . .
H43A H 0.9003 0.0437 0.5110 0.033 Uiso 1 1 calc R . .
C44 C 0.9390(2) -0.1034(3) 0.54509(16) 0.0316(9) Uani 1 1 d . . .
H44A H 0.9873 -0.0748 0.5551 0.038 Uiso 1 1 calc R . .
C45 C 0.9223(2) -0.2157(3) 0.55743(15) 0.0276(8) Uani 1 1 d . . .
C46 C 0.8503(2) -0.2532(3) 0.54290(17) 0.0330(9) Uani 1 1 d . . .
H46A H 0.8368 -0.3288 0.5511 0.040 Uiso 1 1 calc R . .
C47 C 0.7981(2) -0.1824(3) 0.51681(17) 0.0332(9) Uani 1 1 d . . .
H47A H 0.7492 -0.2101 0.5078 0.040 Uiso 1 1 calc R . .
C48 C 0.9811(2) -0.2942(4) 0.58538(18) 0.0372(10) Uani 1 1 d . . .
C49 C 0.9575(3) -0.4186(4) 0.5828(3) 0.0711(19) Uani 1 1 d . . .
H49A H 0.9501 -0.4432 0.5472 0.107 Uiso 1 1 calc R . .
H49B H 0.9111 -0.4273 0.5981 0.107 Uiso 1 1 calc R . .
H49C H 0.9961 -0.4656 0.6015 0.107 Uiso 1 1 calc R . .
C50 C 1.0550(3) -0.2785(6) 0.5654(3) 0.0709(19) Uani 1 1 d . . .
H50A H 1.0505 -0.2987 0.5292 0.106 Uiso 1 1 calc R . .
H50B H 1.0919 -0.3280 0.5843 0.106 Uiso 1 1 calc R . .
H50C H 1.0706 -0.1985 0.5696 0.106 Uiso 1 1 calc R . .
C51 C 0.9922(3) -0.2614(6) 0.6427(2) 0.0628(15) Uani 1 1 d . . .
H51A H 1.0063 -0.1807 0.6462 0.094 Uiso 1 1 calc R . .
H51B H 1.0314 -0.3090 0.6604 0.094 Uiso 1 1 calc R . .
H51C H 0.9460 -0.2740 0.6577 0.094 Uiso 1 1 calc R . .
N61 N 0.7244(2) 0.5298(4) 0.54198(16) 0.0459(10) Uani 1 1 d . . .
C61 C 0.7576(2) 0.4553(4) 0.52975(17) 0.0360(9) Uani 1 1 d . . .
C62 C 0.8000(3) 0.3594(4) 0.5138(2) 0.0473(12) Uani 1 1 d . . .
H62A H 0.8056 0.3019 0.5409 0.071 Uiso 1 1 calc R . .
H62B H 0.8490 0.3859 0.5068 0.071 Uiso 1 1 calc R . .
H62C H 0.7739 0.3255 0.4829 0.071 Uiso 1 1 calc R . .

loop_
_atom_site_aniso_label
_atom_site_aniso_U_11
_atom_site_aniso_U_22
_atom_site_aniso_U_33
_atom_site_aniso_U_23
_atom_site_aniso_U_13
_atom_site_aniso_U_12
Dy1 0.01674(8) 0.02089(9) 0.03136(10) 0.00297(7) 0.00388(6) 0.00150(6)
Fe1 0.0196(2) 0.0227(3) 0.0359(3) 0.0048(2) 0.0062(2) 0.0025(2)
O1 0.0179(12) 0.0240(13) 0.0327(14) 0.0045(11) 0.0023(10) -0.0020(10)
N1 0.0230(16) 0.0281(17) 0.0406(19) 0.0010(14) -0.0018(14) 0.0020(13)
C1 0.0248(19) 0.036(2) 0.040(2) 0.0006(18) -0.0036(16) 0.0036(17)
C2 0.0216(18) 0.035(2) 0.037(2) 0.0052(18) -0.0010(15) 0.0038(16)
O2 0.0193(12) 0.0264(13) 0.0326(14) 0.0048(11) 0.0004(10) 0.0025(10)
C3 0.0198(18) 0.032(2) 0.050(3) 0.0028(18) -0.0011(17) -0.0057(15)
C4 0.0229(18) 0.027(2) 0.044(2) 0.0046(17) 0.0051(16) -0.0037(15)
O3 0.0190(12) 0.0235(13) 0.0402(15) 0.0025(11) 0.0042(11) -0.0026(10)
C5 0.0264(19) 0.028(2) 0.046(2) -0.0039(18) -0.0045(17) -0.0002(16)
C6 0.0271(19) 0.0215(19) 0.058(3) -0.0047(18) -0.0087(18) -0.0030(15)
O4 0.0257(14) 0.0198(13) 0.0579(19) 0.0022(13) 0.0018(13) 0.0047(11)
O5 0.0210(12) 0.0283(14) 0.0452(16) 0.0092(12) 0.0111(11) 0.0017(11)
O6 0.0256(13) 0.0224(13) 0.0412(15) 0.0032(11) 0.0094(11) -0.0002(10)
C7 0.0257(18) 0.029(2) 0.0285(19) 0.0008(16) 0.0096(15) 0.0014(15)
C8 0.0232(18) 0.0256(19) 0.034(2) 0.0012(16) 0.0088(15) -0.0022(15)
C9 0.030(2) 0.025(2) 0.063(3) -0.003(2) 0.019(2) 0.0020(16)
C10 0.034(2) 0.0210(19) 0.051(2) -0.0026(17) 0.0161(19) -0.0023(16)
C11 0.0258(18) 0.0290(19) 0.0275(19) -0.0047(15) 0.0076(15) -0.0053(15)
C12 0.0220(18) 0.028(2) 0.047(2) 0.0032(18) 0.0091(17) 0.0035(15)
C13 0.033(2) 0.0236(19) 0.041(2) 0.0056(17) 0.0123(17) -0.0002(16)
C14 0.0216(17) 0.031(2) 0.035(2) -0.0032(16) 0.0042(15) -0.0056(15)
C15 0.034(2) 0.026(2) 0.040(2) -0.0013(17) 0.0125(17) -0.0094(16)
C16 0.037(2) 0.044(3) 0.056(3) 0.002(2) -0.007(2) -0.008(2)
C17 0.036(2) 0.042(3) 0.056(3) -0.010(2) 0.020(2) -0.011(2)
O7 0.0283(14) 0.0286(14) 0.0363(15) 0.0062(12) 0.0045(11) 0.0084(11)
O8 0.0239(13) 0.0275(14) 0.0286(14) 0.0033(11) 0.0028(10) 0.0031(11)
C18 0.0205(17) 0.0233(18) 0.034(2) 0.0033(15) -0.0010(15) 0.0014(14)
C19 0.0270(18) 0.0209(18) 0.033(2) 0.0032(15) 0.0016(15) 0.0015(14)
C20 0.038(2) 0.032(2) 0.0229(18) 0.0005(16) 0.0002(16) 0.0116(17)
C21 0.041(2) 0.033(2) 0.036(2) -0.0020(18) 0.0028(18) 0.0154(18)
C22 0.037(2) 0.0225(19) 0.0290(19) 0.0018(15) -0.0023(16) 0.0044(16)
C23 0.045(2) 0.037(2) 0.034(2) 0.0068(18) 0.0102(18) 0.0094(19)
C24 0.034(2) 0.033(2) 0.037(2) 0.0055(17) 0.0104(17) 0.0067(17)
C25 0.047(2) 0.036(2) 0.034(2) 0.0034(18) -0.0065(19) 0.0154(19)
C26A 0.062(5) 0.044(4) 0.048(4) 0.022(3) -0.007(3) 0.010(3)
C27A 0.072(5) 0.066(5) 0.037(4) 0.013(3) 0.003(3) 0.039(4)
C28A 0.077(5) 0.041(4) 0.045(4) 0.003(3) -0.028(4) 0.011(4)
O9 0.0256(13) 0.0251(13) 0.0247(13) 0.0004(10) 0.0019(10) 0.0033(10)
O10 0.0261(13) 0.0333(15) 0.0345(15) 0.0033(12) 0.0021(11) 0.0049(11)
C29 0.0270(19) 0.0217(18) 0.033(2) 0.0035(15) 0.0055(16) 0.0011(15)
C30 0.0265(18) 0.0264(19) 0.0274(18) 0.0035(15) 0.0037(14) 0.0002(15)
C31 0.0288(19) 0.035(2) 0.0273(19) -0.0016(17) 0.0012(15) -0.0013(16)
C32 0.0244(18) 0.034(2) 0.033(2) 0.0014(17) 0.0000(16) 0.0007(16)
C33 0.035(2) 0.029(2) 0.0263(19) 0.0029(16) 0.0028(16) 0.0003(16)
C34 0.038(2) 0.065(3) 0.029(2) -0.013(2) -0.0041(18) -0.002(2)
C35 0.027(2) 0.058(3) 0.035(2) -0.001(2) -0.0009(17) 0.0025(19)
C36 0.038(2) 0.035(2) 0.032(2) -0.0034(17) 0.0052(17) 0.0018(18)
C37 0.091(4) 0.078(4) 0.038(3) 0.012(3) 0.025(3) 0.044(4)
C38 0.060(3) 0.059(4) 0.095(5) -0.035(3) 0.030(3) -0.012(3)
C39 0.045(3) 0.070(4) 0.044(3) -0.001(2) 0.016(2) 0.009(3)
O11 0.0205(13) 0.0241(13) 0.0481(17) 0.0024(12) -0.0003(11) -0.0007(10)
O12 0.0261(13) 0.0245(14) 0.0357(15) 0.0095(11) 0.0018(11) 0.0020(11)
C41 0.0248(18) 0.0227(18) 0.0295(19) -0.0037(15) 0.0068(15) 0.0030(14)
C42 0.0199(16) 0.0225(18) 0.0300(19) -0.0006(15) 0.0048(14) 0.0011(14)
C43 0.0275(18) 0.0219(18) 0.033(2) -0.0009(15) 0.0023(15) -0.0047(15)
C44 0.0240(18) 0.029(2) 0.040(2) 0.0042(17) -0.0041(16) -0.0059(15)
C45 0.0247(18) 0.0253(19) 0.033(2) -0.0007(16) 0.0024(15) 0.0002(14)
C46 0.0234(18) 0.024(2) 0.051(2) 0.0087(18) 0.0024(17) -0.0041(15)
C47 0.0195(17) 0.028(2) 0.052(3) 0.0050(18) 0.0031(16) -0.0041(15)
C48 0.0258(19) 0.033(2) 0.051(3) 0.0129(19) -0.0040(18) -0.0011(17)
C49 0.043(3) 0.036(3) 0.128(6) 0.017(3) -0.020(3) 0.007(2)
C50 0.028(2) 0.094(5) 0.092(4) 0.051(4) 0.015(3) 0.024(3)
C51 0.058(3) 0.070(4) 0.056(3) 0.011(3) -0.015(3) 0.011(3)
N61 0.0276(18) 0.045(2) 0.066(3) -0.005(2) 0.0104(18) -0.0061(17)
C61 0.0238(19) 0.043(3) 0.041(2) -0.0005(19) 0.0026(17) -0.0082(18)
C62 0.037(2) 0.048(3) 0.057(3) -0.014(2) 0.007(2) -0.001(2)

loop_
_atom_type_symbol
_atom_type_description
_atom_type_scat_dispersion_real
_atom_type_scat_dispersion_imag
_atom_type_scat_source
C C 0.0033 0.0016 'International Tables Vol C Tables 4.2.6.8 and 6.1.1.4'
H H 0.0000 0.0000 'International Tables Vol C Tables 4.2.6.8 and 6.1.1.4'
N N 0.0061 0.0033 'International Tables Vol C Tables 4.2.6.8 and 6.1.1.4'
O O 0.0106 0.0060 'International Tables Vol C Tables 4.2.6.8 and 6.1.1.4'
Cl Cl 0.1484 0.1585 'International Tables Vol C Tables 4.2.6.8 and 6.1.1.4'
Fe Fe 0.3463 0.8444 'International Tables Vol C Tables 4.2.6.8 and 6.1.1.4'
Dy Dy -0.1892 4.4098 'International Tables Vol C Tables 4.2.6.8 and 6.1.1.4'

loop_
_geom_angle_atom_site_label_1
_geom_angle_atom_site_label_2
_geom_angle_atom_site_label_3
_geom_angle
_geom_angle_site_symmetry_1
_geom_angle_site_symmetry_3
O3 Dy1 O2 82.77(9) . .
O3 Dy1 O8 75.81(9) . 3_666
O2 Dy1 O8 141.84(9) . 3_666
O3 Dy1 O1 67.83(9) . .
O2 Dy1 O1 69.82(9) . .
O8 Dy1 O1 72.93(9) 3_666 .
O3 Dy1 O10 141.96(9) . .
O2 Dy1 O10 85.37(9) . .
O8 Dy1 O10 130.05(9) 3_666 .
O1 Dy1 O10 139.37(9) . .
O3 Dy1 O6 136.57(9) . .
O2 Dy1 O6 75.89(9) . .
O8 Dy1 O6 98.64(9) 3_666 .
O1 Dy1 O6 69.40(9) . .
O10 Dy1 O6 73.71(9) . .
O3 Dy1 O4 83.47(9) . .
O2 Dy1 O4 133.57(9) . .
O8 Dy1 O4 75.15(10) 3_666 .
O1 Dy1 O4 141.20(10) . .
O10 Dy1 O4 78.94(10) . .
O6 Dy1 O4 137.63(9) . .
O3 Dy1 O9 146.81(9) . .
O2 Dy1 O9 130.05(8) . .
O8 Dy1 O9 78.23(8) 3_666 .
O1 Dy1 O9 122.90(8) . .
O10 Dy1 O9 52.83(8) . .
O6 Dy1 O9 67.65(8) . .
O4 Dy1 O9 70.07(9) . .
O3 Dy1 N1 67.43(10) . .
O2 Dy1 N1 69.24(9) . .
O8 Dy1 N1 127.24(10) 3_666 .
O1 Dy1 N1 121.68(10) . .
O10 Dy1 N1 74.56(10) . .
O6 Dy1 N1 134.07(10) . .
O4 Dy1 N1 64.51(10) . .
O9 Dy1 N1 115.11(9) . .
O3 Fe1 O2 174.70(11) 3_666 .
O3 Fe1 O5 92.15(11) 3_666 .
O2 Fe1 O5 90.84(11) . .
O3 Fe1 O7 89.62(11) 3_666 .
O2 Fe1 O7 93.98(11) . .
O5 Fe1 O7 102.73(11) . .
O3 Fe1 O1 81.57(11) 3_666 3_666
O2 Fe1 O1 94.50(11) . 3_666
O5 Fe1 O1 165.19(11) . 3_666
O7 Fe1 O1 90.68(11) . 3_666
O3 Fe1 O1 92.04(11) 3_666 .
O2 Fe1 O1 83.55(11) . .
O5 Fe1 O1 90.73(10) . .
O7 Fe1 O1 166.37(11) . .
O1 Fe1 O1 76.19(11) 3_666 .
Fe1 O1 Fe1 103.81(11) 3_666 .
Fe1 O1 Dy1 101.36(10) 3_666 .
Fe1 O1 Dy1 100.34(11) . .
Fe1 O1 H1 111(3) 3_666 .
Fe1 O1 H1 121(4) . .
Dy1 O1 H1 117(4) . .
C5 N1 C3 111.9(3) . .
C5 N1 C1 109.6(3) . .
C3 N1 C1 111.0(3) . .
C5 N1 Dy1 109.1(2) . .
C3 N1 Dy1 110.8(2) . .
C1 N1 Dy1 104.2(2) . .
N1 C1 C2 111.1(3) . .
N1 C1 H1A 109.4 . .
C2 C1 H1A 109.4 . .
N1 C1 H1B 109.4 . .
C2 C1 H1B 109.4 . .
H1A C1 H1B 108.0 . .
O2 C2 C1 110.7(3) . .
O2 C2 H2A 109.5 . .
C1 C2 H2A 109.5 . .
O2 C2 H2B 109.5 . .
C1 C2 H2B 109.5 . .
H2A C2 H2B 108.1 . .
C2 O2 Fe1 123.9(2) . .
C2 O2 Dy1 122.1(2) . .
Fe1 O2 Dy1 105.17(11) . .
N1 C3 C4 111.6(3) . .
N1 C3 H3A 109.3 . .
C4 C3 H3A 109.3 . .
N1 C3 H3B 109.3 . .
C4 C3 H3B 109.3 . .
H3A C3 H3B 108.0 . .
O3 C4 C3 108.2(3) . .
O3 C4 H4A 110.1 . .
C3 C4 H4A 110.1 . .
O3 C4 H4B 110.1 . .
C3 C4 H4B 110.1 . .
H4A C4 H4B 108.4 . .
C4 O3 Fe1 132.0(2) . 3_666
C4 O3 Dy1 120.3(2) . .
Fe1 O3 Dy1 107.72(11) 3_666 .
N1 C5 C6 111.2(3) . .
N1 C5 H5A 109.4 . .
C6 C5 H5A 109.4 . .
N1 C5 H5B 109.4 . .
C6 C5 H5B 109.4 . .
H5A C5 H5B 108.0 . .
O4 C6 C5 107.4(3) . .
O4 C6 H6A 110.2 . .
C5 C6 H6A 110.2 . .
O4 C6 H6B 110.2 . .
C5 C6 H6B 110.2 . .
H6A C6 H6B 108.5 . .
C6 O4 Dy1 125.2(2) . .
C6 O4 H4 105(3) . .
Dy1 O4 H4 122(3) . .
C7 O5 Fe1 125.7(2) . .
C7 O6 Dy1 137.1(2) . .
O6 C7 O5 126.1(3) . .
O6 C7 C8 118.1(3) . .
O5 C7 C8 115.8(3) . .
C9 C8 C13 118.4(3) . .
C9 C8 C7 121.4(3) . .
C13 C8 C7 120.2(3) . .
C10 C9 C8 120.8(4) . .
C10 C9 H9A 119.6 . .
C8 C9 H9A 119.6 . .
C9 C10 C11 121.6(4) . .
C9 C10 H10A 119.2 . .
C11 C10 H10A 119.2 . .
C10 C11 C12 116.9(3) . .
C10 C11 C14 123.4(4) . .
C12 C11 C14 119.7(3) . .
C13 C12 C11 121.9(4) . .
C13 C12 H12A 119.1 . .
C11 C12 H12A 119.1 . .
C12 C13 C8 120.4(4) . .
C12 C13 H13A 119.8 . .
C8 C13 H13A 119.8 . .
C17 C14 C11 109.6(3) . .
C17 C14 C16 109.3(4) . .
C11 C14 C16 110.3(3) . .
C17 C14 C15 108.5(3) . .
C11 C14 C15 111.1(3) . .
C16 C14 C15 108.1(3) . .
C14 C15 H15A 109.5 . .
C14 C15 H15B 109.5 . .
H15A C15 H15B 109.5 . .
C14 C15 H15C 109.5 . .
H15A C15 H15C 109.5 . .
H15B C15 H15C 109.5 . .
C14 C16 H16A 109.5 . .
C14 C16 H16B 109.5 . .
H16A C16 H16B 109.5 . .
C14 C16 H16C 109.5 . .
H16A C16 H16C 109.5 . .
H16B C16 H16C 109.5 . .
C14 C17 H17A 109.5 . .
C14 C17 H17B 109.5 . .
H17A C17 H17B 109.5 . .
C14 C17 H17C 109.5 . .
H17A C17 H17C 109.5 . .
H17B C17 H17C 109.5 . .
C18 O7 Fe1 127.6(2) . .
C18 O8 Dy1 134.8(2) . 3_666
O8 C18 O7 125.7(3) . .
O8 C18 C19 118.3(3) . .
O7 C18 C19 116.0(3) . .
C20 C19 C24 118.4(3) . .
C20 C19 C18 120.2(3) . .
C24 C19 C18 121.4(3) . .
C19 C20 C21 121.0(4) . .
C19 C20 H20A 119.5 . .
C21 C20 H20A 119.5 . .
C20 C21 C22 121.0(4) . .
C20 C21 H21A 119.5 . .
C22 C21 H21A 119.5 . .
C23 C22 C21 117.0(4) . .
C23 C22 C25 121.3(4) . .
C21 C22 C25 121.7(4) . .
C24 C23 C22 122.2(4) . .
C24 C23 H23A 118.9 . .
C22 C23 H23A 118.9 . .
C23 C24 C19 120.4(4) . .
C23 C24 H24A 119.8 . .
C19 C24 H24A 119.8 . .
C28B C25 C26B 115.6(11) . .
C28B C25 C22 113.8(8) . .
C26B C25 C22 105.6(7) . .
C27A C25 C22 114.5(4) . .
C27A C25 C26A 108.0(5) . .
C22 C25 C26A 110.3(4) . .
C27A C25 C28A 108.0(6) . .
C22 C25 C28A 109.5(4) . .
C26A C25 C28A 106.1(5) . .
C28B C25 C27B 108.7(10) . .
C26B C25 C27B 105.9(9) . .
C22 C25 C27B 106.5(6) . .
C25 C26A H26A 109.5 . .
C25 C26A H26B 109.5 . .
H26A C26A H26B 109.5 . .
C25 C26A H26C 109.5 . .
H26A C26A H26C 109.5 . .
H26B C26A H26C 109.5 . .
C25 C27A H27A 109.5 . .
C25 C27A H27B 109.5 . .
H27A C27A H27B 109.5 . .
C25 C27A H27C 109.5 . .
H27A C27A H27C 109.5 . .
H27B C27A H27C 109.5 . .
C25 C28A H28A 109.5 . .
C25 C28A H28B 109.5 . .
H28A C28A H28B 109.5 . .
C25 C28A H28C 109.5 . .
H28A C28A H28C 109.5 . .
H28B C28A H28C 109.5 . .
C25 C26B H26D 109.5 . .
C25 C26B H26E 109.5 . .
H26D C26B H26E 109.5 . .
C25 C26B H26F 109.5 . .
H26D C26B H26F 109.5 . .
H26E C26B H26F 109.5 . .
C25 C27B H27D 109.5 . .
C25 C27B H27E 109.5 . .
H27D C27B H27E 109.5 . .
C25 C27B H27F 109.5 . .
H27D C27B H27F 109.5 . .
H27E C27B H27F 109.5 . .
C25 C28B H28D 109.5 . .
C25 C28B H28E 109.5 . .
H28D C28B H28E 109.5 . .
C25 C28B H28F 109.5 . .
H28D C28B H28F 109.5 . .
H28E C28B H28F 109.5 . .
C29 O9 Dy1 90.3(2) . .
C29 O10 Dy1 96.0(2) . .
O10 C29 O9 121.0(3) . .
O10 C29 C30 119.5(3) . .
O9 C29 C30 119.5(3) . .
C31 C30 C35 119.0(4) . .
C31 C30 C29 121.4(3) . .
C35 C30 C29 119.6(3) . .
C30 C31 C32 120.3(4) . .
C30 C31 H31A 119.9 . .
C32 C31 H31A 119.9 . .
C33 C32 C31 122.1(4) . .
C33 C32 H32A 118.9 . .
C31 C32 H32A 118.9 . .
C32 C33 C34 116.6(4) . .
C32 C33 C36 122.9(4) . .
C34 C33 C36 120.5(4) . .
C35 C34 C33 121.7(4) . .
C35 C34 H34A 119.2 . .
C33 C34 H34A 119.2 . .
C34 C35 C30 120.3(4) . .
C34 C35 H35A 119.9 . .
C30 C35 H35A 119.9 . .
C37 C36 C38 111.8(5) . .
C37 C36 C39 105.7(4) . .
C38 C36 C39 108.1(4) . .
C37 C36 C33 109.8(4) . .
C38 C36 C33 109.3(4) . .
C39 C36 C33 112.1(3) . .
C36 C37 H37A 109.5 . .
C36 C37 H37B 109.5 . .
H37A C37 H37B 109.5 . .
C36 C37 H37C 109.5 . .
H37A C37 H37C 109.5 . .
H37B C37 H37C 109.5 . .
C36 C38 H38A 109.5 . .
C36 C38 H38B 109.5 . .
H38A C38 H38B 109.5 . .
C36 C38 H38C 109.5 . .
H38A C38 H38C 109.5 . .
H38B C38 H38C 109.5 . .
C36 C39 H39A 109.5 . .
C36 C39 H39B 109.5 . .
H39A C39 H39B 109.5 . .
C36 C39 H39C 109.5 . .
H39A C39 H39C 109.5 . .
H39B C39 H39C 109.5 . .
C41 O12 H12 115(4) . .
O11 C41 O12 123.9(3) . .
O11 C41 C42 122.4(3) . .
O12 C41 C42 113.7(3) . .
C47 C42 C43 118.4(3) . .
C47 C42 C41 120.1(3) . .
C43 C42 C41 121.5(3) . .
C44 C43 C42 120.0(3) . .
C44 C43 H43A 120.0 . .
C42 C43 H43A 120.0 . .
C43 C44 C45 122.1(4) . .
C43 C44 H44A 119.0 . .
C45 C44 H44A 119.0 . .
C46 C45 C44 117.0(4) . .
C46 C45 C48 121.7(3) . .
C44 C45 C48 121.3(3) . .
C47 C46 C45 121.4(4) . .
C47 C46 H46A 119.3 . .
C45 C46 H46A 119.3 . .
C42 C47 C46 121.2(4) . .
C42 C47 H47A 119.4 . .
C46 C47 H47A 119.4 . .
C50 C48 C49 111.1(5) . .
C50 C48 C45 110.9(4) . .
C49 C48 C45 112.0(4) . .
C50 C48 C51 106.8(4) . .
C49 C48 C51 106.6(5) . .
C45 C48 C51 109.3(4) . .
C48 C49 H49A 109.5 . .
C48 C49 H49B 109.5 . .
H49A C49 H49B 109.5 . .
C48 C49 H49C 109.5 . .
H49A C49 H49C 109.5 . .
H49B C49 H49C 109.5 . .
C48 C50 H50A 109.5 . .
C48 C50 H50B 109.5 . .
H50A C50 H50B 109.5 . .
C48 C50 H50C 109.5 . .
H50A C50 H50C 109.5 . .
H50B C50 H50C 109.5 . .
C48 C51 H51A 109.5 . .
C48 C51 H51B 109.5 . .
H51A C51 H51B 109.5 . .
C48 C51 H51C 109.5 . .
H51A C51 H51C 109.5 . .
H51B C51 H51C 109.5 . .
N61 C61 C62 179.6(6) . .
C61 C62 H62A 109.5 . .
C61 C62 H62B 109.5 . .
H62A C62 H62B 109.5 . .
C61 C62 H62C 109.5 . .
H62A C62 H62C 109.5 . .
H62B C62 H62C 109.5 . .

loop_
_geom_bond_atom_site_label_1
_geom_bond_atom_site_label_2
_geom_bond_distance
_geom_bond_site_symmetry_2
Dy1 O3 2.291(3) .
Dy1 O2 2.329(2) .
Dy1 O8 2.392(3) 3_666
Dy1 O1 2.396(3) .
Dy1 O10 2.424(3) .
Dy1 O6 2.437(3) .
Dy1 O4 2.455(3) .
Dy1 O9 2.532(2) .
Dy1 N1 2.612(3) .
Dy1 Fe1 3.4361(6) .
Dy1 Fe1 3.4405(6) 3_666
Fe1 O3 1.963(3) 3_666
Fe1 O2 1.989(3) .
Fe1 O5 1.998(3) .
Fe1 O7 2.002(3) .
Fe1 O1 2.042(3) 3_666
Fe1 O1 2.070(3) .
O1 Fe1 2.042(3) 3_666
O1 H1 0.74(4) .
N1 C5 1.479(5) .
N1 C3 1.491(5) .
N1 C1 1.491(5) .
C1 C2 1.528(6) .
C1 H1A 0.9900 .
C1 H1B 0.9900 .
C2 O2 1.420(4) .
C2 H2A 0.9900 .
C2 H2B 0.9900 .
C3 C4 1.520(6) .
C3 H3A 0.9900 .
C3 H3B 0.9900 .
C4 O3 1.412(4) .
C4 H4A 0.9900 .
C4 H4B 0.9900 .
O3 Fe1 1.963(3) 3_666
C5 C6 1.519(6) .
C5 H5A 0.9900 .
C5 H5B 0.9900 .
C6 O4 1.449(5) .
C6 H6A 0.9900 .
C6 H6B 0.9900 .
O4 H4 0.84(5) .
O5 C7 1.274(4) .
O6 C7 1.244(5) .
C7 C8 1.510(5) .
C8 C9 1.386(6) .
C8 C13 1.387(5) .
C9 C10 1.387(6) .
C9 H9A 0.9500 .
C10 C11 1.387(5) .
C10 H10A 0.9500 .
C11 C12 1.398(6) .
C11 C14 1.534(5) .
C12 C13 1.385(5) .
C12 H12A 0.9500 .
C13 H13A 0.9500 .
C14 C17 1.533(6) .
C14 C16 1.535(6) .
C14 C15 1.539(5) .
C15 H15A 0.9800 .
C15 H15B 0.9800 .
C15 H15C 0.9800 .
C16 H16A 0.9800 .
C16 H16B 0.9800 .
C16 H16C 0.9800 .
C17 H17A 0.9800 .
C17 H17B 0.9800 .
C17 H17C 0.9800 .
O7 C18 1.281(4) .
O8 C18 1.261(5) .
O8 Dy1 2.392(3) 3_666
C18 C19 1.505(5) .
C19 C20 1.385(5) .
C19 C24 1.388(6) .
C20 C21 1.386(5) .
C20 H20A 0.9500 .
C21 C22 1.398(6) .
C21 H21A 0.9500 .
C22 C23 1.390(6) .
C22 C25 1.533(5) .
C23 C24 1.375(6) .
C23 H23A 0.9500 .
C24 H24A 0.9500 .
C25 C28B 1.437(18) .
C25 C26B 1.519(18) .
C25 C27A 1.516(8) .
C25 C26A 1.548(8) .
C25 C28A 1.552(8) .
C25 C27B 1.572(15) .
C26A H26A 0.9800 .
C26A H26B 0.9800 .
C26A H26C 0.9800 .
C27A H27A 0.9800 .
C27A H27B 0.9800 .
C27A H27C 0.9800 .
C28A H28A 0.9800 .
C28A H28B 0.9800 .
C28A H28C 0.9800 .
C26B H26D 0.9800 .
C26B H26E 0.9800 .
C26B H26F 0.9800 .
C27B H27D 0.9800 .
C27B H27E 0.9800 .
C27B H27F 0.9800 .
C28B H28D 0.9800 .
C28B H28E 0.9800 .
C28B H28F 0.9800 .
O9 C29 1.282(5) .
O10 C29 1.255(4) .
C29 C30 1.501(5) .
C30 C31 1.379(5) .
C30 C35 1.388(6) .
C31 C32 1.387(6) .
C31 H31A 0.9500 .
C32 C33 1.384(5) .
C32 H32A 0.9500 .
C33 C34 1.407(6) .
C33 C36 1.543(6) .
C34 C35 1.380(6) .
C34 H34A 0.9500 .
C35 H35A 0.9500 .
C36 C37 1.512(7) .
C36 C38 1.532(7) .
C36 C39 1.543(6) .
C37 H37A 0.9800 .
C37 H37B 0.9800 .
C37 H37C 0.9800 .
C38 H38A 0.9800 .
C38 H38B 0.9800 .
C38 H38C 0.9800 .
C39 H39A 0.9800 .
C39 H39B 0.9800 .
C39 H39C 0.9800 .
O11 C41 1.223(4) .
O12 C41 1.314(4) .
O12 H12 0.78(5) .
C41 C42 1.490(5) .
C42 C47 1.379(5) .
C42 C43 1.399(5) .
C43 C44 1.381(5) .
C43 H43A 0.9500 .
C44 C45 1.395(5) .
C44 H44A 0.9500 .
C45 C46 1.393(5) .
C45 C48 1.534(5) .
C46 C47 1.384(5) .
C46 H46A 0.9500 .
C47 H47A 0.9500 .
C48 C50 1.510(6) .
C48 C49 1.515(7) .
C48 C51 1.556(7) .
C49 H49A 0.9800 .
C49 H49B 0.9800 .
C49 H49C 0.9800 .
C50 H50A 0.9800 .
C50 H50B 0.9800 .
C50 H50C 0.9800 .
C51 H51A 0.9800 .
C51 H51B 0.9800 .
C51 H51C 0.9800 .
N61 C61 1.127(6) .
C61 C62 1.450(6) .
C62 H62A 0.9800 .
C62 H62B 0.9800 .
C62 H62C 0.9800 .

loop_
_geom_hbond_atom_site_label_D
_geom_hbond_atom_site_label_H
_geom_hbond_atom_site_label_A
_geom_hbond_distance_DH
_geom_hbond_distance_HA
_geom_hbond_distance_DA
_geom_hbond_angle_DHA
O1 H1 N61 0.74(4) 2.31(5) 3.037(4) 167(5)
O4 H4 O11 0.84(5) 1.99(5) 2.808(4) 165(5)

loop_
_platon_squeeze_void_nr
_platon_squeeze_void_average_x
_platon_squeeze_void_average_y
_platon_squeeze_void_average_z
_platon_squeeze_void_volume
_platon_squeeze_void_count_electrons
_platon_squeeze_void_content
1 0.500 0.036 0.250 288 69 'CH2Cl2 + MeCN'
2 0.500 -0.013 0.750 288 69 'CH2Cl2 + MeCN'
